data_7207048
loop_
_publ_author_name
'Zhuang, Gui-lin'
'Chen, Wen-xian'
'Zeng, Gan-ning'
'Wang, Jian-guo'
'Chen, Wu-lin'

_publ_section_title
;
 Position of substituent dependent dimensionality in Ln--Cu heterometallic
 coordination polymers
;
_journal_issue 2
_journal_name_full CrystEngComm
_journal_page_first 679
_journal_paper_doi 10.1039/c1ce05864a
_journal_volume 14
_journal_year 2012
_chemical_formula_sum 'C20 H48 Cu N4 O26 Pr2'
_chemical_formula_weight 1105.98
_chemical_name_systematic
;
?
;
_space_group_IT_number 2
_symmetry_cell_setting triclinic
_symmetry_space_group_name_Hall '-P 1'
_symmetry_space_group_name_H-M 'P -1'
_atom_sites_solution_hydrogens geom
_atom_sites_solution_primary direct
_atom_sites_solution_secondary difmap
_audit_creation_method SHELXL-97
_cell_angle_alpha 82.88(3)
_cell_angle_beta 85.24(3)
_cell_angle_gamma 76.75(3)
_cell_formula_units_Z 1
_cell_length_a 6.9645(14)
_cell_length_b 9.7081(19)
_cell_length_c 14.259(3)
_cell_measurement_temperature 298(2)
_cell_volume 929.7(4)
_computing_cell_refinement R-AXIS-SPIDER
_computing_data_collection R-AXIS-SPIDER
_computing_data_reduction R-AXIS-SPIDER
_computing_molecular_graphics 'SHELXL-97 (Sheldrick, 1997)'
_computing_publication_material 'SHELXL-97 (Sheldrick, 1997)'
_computing_structure_refinement 'SHELXL-97 (Sheldrick, 1997)'
_computing_structure_solution 'SHELXS-97 (Sheldrick, 1990)'
_diffrn_ambient_temperature 298(2)
_diffrn_measured_fraction_theta_full 0.997
_diffrn_measured_fraction_theta_max 0.997
_diffrn_measurement_device_type 'Rigaku RAXIS-CS Imaging Plate'
_diffrn_measurement_method \w
_diffrn_radiation_monochromator graphite
_diffrn_radiation_source 'fine-focus sealed tube'
_diffrn_radiation_type MoK\a
_diffrn_radiation_wavelength 0.71073
_diffrn_reflns_av_R_equivalents 0.0340
_diffrn_reflns_av_sigmaI/netI 0.0456
_diffrn_reflns_limit_h_max 8
_diffrn_reflns_limit_h_min -8
_diffrn_reflns_limit_k_max 11
_diffrn_reflns_limit_k_min -11
_diffrn_reflns_limit_l_max 17
_diffrn_reflns_limit_l_min -16
_diffrn_reflns_number 8093
_diffrn_reflns_theta_full 26.00
_diffrn_reflns_theta_max 26.00
_diffrn_reflns_theta_min 3.01
_exptl_absorpt_coefficient_mu 3.244
_exptl_absorpt_correction_T_max 0.8546
_exptl_absorpt_correction_T_min 0.7374
_exptl_absorpt_correction_type analytical
_exptl_absorpt_process_details Tompa_analytical
_exptl_crystal_colour blue
_exptl_crystal_density_diffrn 1.975
_exptl_crystal_density_method 'not measured'
_exptl_crystal_description block
_exptl_crystal_F_000 551
_exptl_crystal_size_max 0.10
_exptl_crystal_size_mid 0.05
_exptl_crystal_size_min 0.05
_refine_diff_density_max 1.386
_refine_diff_density_min -0.692
_refine_diff_density_rms 0.138
_refine_ls_extinction_method none
_refine_ls_goodness_of_fit_ref 1.088
_refine_ls_hydrogen_treatment constr
_refine_ls_matrix_type full
_refine_ls_number_parameters 241
_refine_ls_number_reflns 3640
_refine_ls_number_restraints 0
_refine_ls_restrained_S_all 1.088
_refine_ls_R_factor_all 0.0366
_refine_ls_R_factor_gt 0.0297
_refine_ls_shift/su_max 0.001
_refine_ls_shift/su_mean 0.000
_refine_ls_structure_factor_coef Fsqd
_refine_ls_weighting_details 'calc w=1/[\s^2^(Fo^2^)+(0.0460P)^2^+0.0000P] where P=(Fo^2^+2Fc^2^)/3'
_refine_ls_weighting_scheme calc
_refine_ls_wR_factor_gt 0.0768
_refine_ls_wR_factor_ref 0.0807
_reflns_number_gt 3211
_reflns_number_total 3640
_reflns_threshold_expression >2sigma(I)
_cod_data_source_file c1ce05864a.txt
_cod_data_source_block complex5
_cod_depositor_comments
;
The following automatic conversions were performed:

'_symmetry_cell_setting' value 'Triclinic' changed to 'triclinic'
according to /home/saulius/struct/CIF-dictionaries/cif_core.dic
dictionary named 'cif_core.dic' version 2.4.1 from 2010-06-29.

Automatic conversion script
Id: cif_fix_values 1715 2011-07-08 13:25:40Z adriana 
;
_cod_original_cell_volume 929.7(3)
_cod_original_sg_symbol_H-M P-1
_cod_database_code 7207048

loop_
_symmetry_equiv_pos_as_xyz
'x, y, z'
'-x, -y, -z'

loop_
_atom_site_label
_atom_site_type_symbol
_atom_site_fract_x
_atom_site_fract_y
_atom_site_fract_z
_atom_site_U_iso_or_equiv
_atom_site_adp_type
_atom_site_occupancy
_atom_site_symmetry_multiplicity
_atom_site_calc_flag
_atom_site_refinement_flags
Pr1 Pr 0.28469(4) 0.90118(2) 0.596311(16) 0.01559(9) Uani 1 1 d .
Cu1 Cu 0.5000 1.0000 1.0000 0.0259(2) Uani 1 2 d S
O3W O 0.3345(5) 0.8175(3) 0.4289(2) 0.0226(7) Uani 1 1 d .
O5 O 0.3575(5) 1.1079(3) 0.4692(2) 0.0208(7) Uani 1 1 d .
N2 N 0.3995(6) 1.3065(4) 0.3228(3) 0.0194(8) Uani 1 1 d .
O4 O 0.4575(5) 1.0194(3) 0.6991(2) 0.0244(7) Uani 1 1 d .
O6 O 0.0547(5) 1.1041(3) 0.4394(2) 0.0247(7) Uani 1 1 d .
O2 O 0.3243(6) 1.1688(4) 1.0429(2) 0.0362(9) Uani 1 1 d .
O2W O 0.1408(6) 0.8487(4) 0.7632(2) 0.0296(8) Uani 1 1 d .
O3 O 0.3375(6) 1.0113(4) 0.8489(2) 0.0323(8) Uani 1 1 d .
O7 O 0.7288(5) 1.3501(3) 0.3911(3) 0.0275(8) Uani 1 1 d .
C6 C 0.2080(6) 1.1508(4) 0.4198(3) 0.0170(9) Uani 1 1 d .
O1W O 0.0503(5) 1.1252(3) 0.6453(3) 0.0304(8) Uani 1 1 d .
O8 O 0.5952(6) 1.5811(3) 0.3922(3) 0.0343(9) Uani 1 1 d .
N1 N 0.6175(6) 1.1379(4) 0.9051(3) 0.0246(9) Uani 1 1 d .
C10 C 0.5835(7) 1.4542(5) 0.3885(3) 0.0223(10) Uani 1 1 d .
C9 C 0.3826(7) 1.4232(5) 0.3826(4) 0.0250(10) Uani 1 1 d .
H9A H 0.3297 1.3962 0.4455 0.030 Uiso 1 1 calc R
H9B H 0.2928 1.5079 0.3555 0.030 Uiso 1 1 calc R
C5 C 0.4592(7) 1.0372(5) 0.7849(3) 0.0228(10) Uani 1 1 d .
C7 C 0.2166(7) 1.2546(5) 0.3337(3) 0.0219(10) Uani 1 1 d .
H7A H 0.2050 1.2094 0.2781 0.026 Uiso 1 1 calc R
H7B H 0.1050 1.3350 0.3374 0.026 Uiso 1 1 calc R
C1 C 0.3385(9) 1.2855(6) 0.9943(4) 0.0331(12) Uani 1 1 d .
O1 O 0.2447(7) 1.4041(4) 1.0128(3) 0.0494(11) Uani 1 1 d .
C8 C 0.4349(8) 1.3608(6) 0.2230(3) 0.0302(12) Uani 1 1 d .
H8A H 0.4461 1.2857 0.1837 0.045 Uiso 1 1 calc R
H8B H 0.5551 1.3946 0.2162 0.045 Uiso 1 1 calc R
H8C H 0.3266 1.4375 0.2043 0.045 Uiso 1 1 calc R
C4 C 0.6367(8) 1.0912(5) 0.8095(3) 0.0261(11) Uani 1 1 d .
H4A H 0.7545 1.0158 0.8046 0.031 Uiso 1 1 calc R
H4B H 0.6539 1.1703 0.7633 0.031 Uiso 1 1 calc R
C2 C 0.4746(9) 1.2771(5) 0.9062(4) 0.0346(13) Uani 1 1 d .
H2A H 0.3960 1.2930 0.8512 0.042 Uiso 1 1 calc R
H2B H 0.5468 1.3522 0.9017 0.042 Uiso 1 1 calc R
C3 C 0.8128(9) 1.1480(7) 0.9336(4) 0.0432(15) Uani 1 1 d .
H3A H 0.8660 1.2133 0.8883 0.065 Uiso 1 1 calc R
H3B H 0.9006 1.0558 0.9360 0.065 Uiso 1 1 calc R
H3C H 0.7985 1.1816 0.9949 0.065 Uiso 1 1 calc R
O5W O -0.0786(7) 1.4074(5) 1.1378(3) 0.0505(12) Uani 1 1 d .
O4W O 0.9077(8) 1.6355(5) 0.2718(3) 0.0562(13) Uani 1 1 d .

loop_
_atom_site_aniso_label
_atom_site_aniso_U_11
_atom_site_aniso_U_22
_atom_site_aniso_U_33
_atom_site_aniso_U_23
_atom_site_aniso_U_13
_atom_site_aniso_U_12
Pr1 0.01283(14) 0.01709(13) 0.01704(13) -0.00301(9) 0.00158(9) -0.00393(9)
Cu1 0.0322(5) 0.0253(4) 0.0189(4) -0.0018(3) 0.0023(3) -0.0054(4)
O3W 0.0216(18) 0.0231(16) 0.0232(16) -0.0067(13) 0.0026(14) -0.0045(13)
O5 0.0148(17) 0.0231(16) 0.0219(15) 0.0005(13) 0.0003(13) -0.0011(12)
N2 0.018(2) 0.0224(19) 0.0181(18) -0.0011(15) 0.0001(15) -0.0058(15)
O4 0.0260(19) 0.0296(17) 0.0185(16) -0.0033(14) -0.0010(14) -0.0077(14)
O6 0.0170(18) 0.0253(16) 0.0315(18) -0.0001(14) 0.0001(14) -0.0060(13)
O2 0.044(3) 0.031(2) 0.0268(18) 0.0034(16) 0.0073(17) -0.0020(17)
O2W 0.034(2) 0.0352(19) 0.0214(16) -0.0036(15) 0.0036(15) -0.0136(16)
O3 0.032(2) 0.044(2) 0.0244(17) -0.0062(16) 0.0061(16) -0.0174(17)
O7 0.0243(19) 0.0188(16) 0.0391(19) -0.0032(15) -0.0012(15) -0.0047(13)
C6 0.013(2) 0.019(2) 0.019(2) -0.0066(18) 0.0022(18) -0.0037(17)
O1W 0.028(2) 0.0267(17) 0.0355(19) -0.0102(15) -0.0047(16) 0.0011(14)
O8 0.030(2) 0.0181(16) 0.056(2) -0.0123(16) 0.0048(18) -0.0062(14)
N1 0.029(2) 0.028(2) 0.0174(18) -0.0014(16) 0.0000(17) -0.0085(17)
C10 0.024(3) 0.020(2) 0.023(2) -0.0039(19) 0.0046(19) -0.0063(19)
C9 0.019(3) 0.022(2) 0.032(3) -0.005(2) 0.000(2) -0.0015(18)
C5 0.022(3) 0.021(2) 0.023(2) -0.0016(19) -0.003(2) -0.0017(18)
C7 0.016(2) 0.019(2) 0.029(2) 0.0050(19) -0.0026(19) -0.0036(17)
C1 0.036(3) 0.037(3) 0.025(2) -0.007(2) -0.003(2) -0.004(2)
O1 0.061(3) 0.033(2) 0.042(2) 0.0000(19) 0.008(2) 0.0088(19)
C8 0.032(3) 0.034(3) 0.024(2) 0.005(2) 0.000(2) -0.011(2)
C4 0.027(3) 0.037(3) 0.018(2) -0.006(2) 0.004(2) -0.014(2)
C2 0.047(4) 0.027(3) 0.027(3) 0.002(2) 0.003(2) -0.004(2)
C3 0.038(4) 0.065(4) 0.035(3) -0.009(3) -0.013(3) -0.023(3)
O5W 0.044(3) 0.050(2) 0.045(2) 0.013(2) 0.011(2) -0.001(2)
O4W 0.065(3) 0.050(3) 0.063(3) -0.017(2) 0.011(3) -0.030(2)

loop_
_atom_type_symbol
_atom_type_description
_atom_type_scat_dispersion_real
_atom_type_scat_dispersion_imag
_atom_type_scat_source
C C 0.0033 0.0016 'International Tables Vol C Tables 4.2.6.8 and 6.1.1.4'
H H 0.0000 0.0000 'International Tables Vol C Tables 4.2.6.8 and 6.1.1.4'
N N 0.0061 0.0033 'International Tables Vol C Tables 4.2.6.8 and 6.1.1.4'
O O 0.0106 0.0060 'International Tables Vol C Tables 4.2.6.8 and 6.1.1.4'
Cu Cu 0.3201 1.2651 'International Tables Vol C Tables 4.2.6.8 and 6.1.1.4'
Pr Pr -0.2180 2.8214 'International Tables Vol C Tables 4.2.6.8 and 6.1.1.4'

loop_
_geom_angle_atom_site_label_1
_geom_angle_atom_site_label_2
_geom_angle_atom_site_label_3
_geom_angle
_geom_angle_site_symmetry_1
_geom_angle_site_symmetry_3
O7 Pr1 O6 73.67(11) 2_676 2_576
O7 Pr1 O4 127.89(11) 2_676 .
O6 Pr1 O4 139.55(12) 2_576 .
O7 Pr1 O1W 134.52(12) 2_676 .
O6 Pr1 O1W 71.20(11) 2_576 .
O4 Pr1 O1W 70.77(12) . .
O7 Pr1 O2W 75.37(12) 2_676 .
O6 Pr1 O2W 80.24(11) 2_576 .
O4 Pr1 O2W 74.91(11) . .
O1W Pr1 O2W 71.03(12) . .
O7 Pr1 O5 101.48(11) 2_676 2_676
O6 Pr1 O5 146.47(11) 2_576 2_676
O4 Pr1 O5 69.82(11) . 2_676
O1W Pr1 O5 123.71(11) . 2_676
O2W Pr1 O5 131.58(11) . 2_676
O7 Pr1 O3W 70.89(11) 2_676 .
O6 Pr1 O3W 77.43(11) 2_576 .
O4 Pr1 O3W 138.29(10) . .
O1W Pr1 O3W 126.37(11) . .
O2W Pr1 O3W 143.54(10) . .
O5 Pr1 O3W 69.84(10) 2_676 .
O7 Pr1 O5 140.39(11) 2_676 .
O6 Pr1 O5 101.07(10) 2_576 .
O4 Pr1 O5 81.91(10) . .
O1W Pr1 O5 75.02(11) . .
O2W Pr1 O5 143.59(11) . .
O5 Pr1 O5 61.08(12) 2_676 .
O3W Pr1 O5 69.69(10) . .
O7 Pr1 N2 61.02(11) 2_676 2_676
O6 Pr1 N2 133.38(10) 2_576 2_676
O4 Pr1 N2 71.71(11) . 2_676
O1W Pr1 N2 136.38(11) . 2_676
O2W Pr1 N2 78.45(12) . 2_676
O5 Pr1 N2 59.76(10) 2_676 2_676
O3W Pr1 N2 96.60(11) . 2_676
O5 Pr1 N2 120.34(10) . 2_676
O2 Cu1 O2 180.00(19) . 2_677
O2 Cu1 N1 94.37(16) . 2_677
O2 Cu1 N1 85.63(16) 2_677 2_677
O2 Cu1 N1 85.63(16) . .
O2 Cu1 N1 94.37(16) 2_677 .
N1 Cu1 N1 180.000(1) 2_677 .
C6 O5 Pr1 124.0(3) . 2_676
C6 O5 Pr1 107.6(2) . .
Pr1 O5 Pr1 118.92(12) 2_676 .
C7 N2 C8 109.7(4) . .
C7 N2 C9 109.7(4) . .
C8 N2 C9 108.9(4) . .
C7 N2 Pr1 110.9(2) . 2_676
C8 N2 Pr1 115.7(3) . 2_676
C9 N2 Pr1 101.6(3) . 2_676
C5 O4 Pr1 139.3(3) . .
C6 O6 Pr1 150.1(3) . 2_576
C1 O2 Cu1 115.2(3) . .
C10 O7 Pr1 126.2(3) . 2_676
O6 C6 O5 121.4(4) . .
O6 C6 C7 118.8(4) . .
O5 C6 C7 119.7(4) . .
C4 N1 C3 109.9(4) . .
C4 N1 C2 109.7(4) . .
C3 N1 C2 110.8(4) . .
C4 N1 Cu1 110.3(3) . .
C3 N1 Cu1 110.5(3) . .
C2 N1 Cu1 105.5(3) . .
O7 C10 O8 124.2(5) . .
O7 C10 C9 117.2(4) . .
O8 C10 C9 118.6(4) . .
N2 C9 C10 109.5(4) . .
O3 C5 O4 126.5(4) . .
O3 C5 C4 118.9(4) . .
O4 C5 C4 114.5(4) . .
N2 C7 C6 112.8(4) . .
O1 C1 O2 124.5(5) . .
O1 C1 C2 118.1(5) . .
O2 C1 C2 117.3(5) . .
N1 C4 C5 113.7(4) . .
N1 C2 C1 112.8(4) . .

loop_
_geom_bond_atom_site_label_1
_geom_bond_atom_site_label_2
_geom_bond_distance
_geom_bond_site_symmetry_2
Pr1 O7 2.446(3) 2_676
Pr1 O6 2.472(3) 2_576
Pr1 O4 2.501(3) .
Pr1 O1W 2.538(4) .
Pr1 O2W 2.542(3) .
Pr1 O5 2.574(3) 2_676
Pr1 O3W 2.587(3) .
Pr1 O5 2.643(3) .
Pr1 N2 2.836(4) 2_676
Cu1 O2 1.940(4) .
Cu1 O2 1.940(4) 2_677
Cu1 N1 2.041(4) 2_677
Cu1 N1 2.041(4) .
O5 C6 1.266(5) .
O5 Pr1 2.574(3) 2_676
N2 C7 1.463(5) .
N2 C8 1.476(6) .
N2 C9 1.478(6) .
N2 Pr1 2.836(4) 2_676
O4 C5 1.257(6) .
O6 C6 1.250(5) .
O6 Pr1 2.472(3) 2_576
O2 C1 1.273(6) .
O3 C5 1.235(6) .
O7 C10 1.255(6) .
O7 Pr1 2.446(3) 2_676
C6 C7 1.496(6) .
O8 C10 1.261(5) .
N1 C4 1.476(6) .
N1 C3 1.479(7) .
N1 C2 1.484(7) .
C10 C9 1.508(6) .
C5 C4 1.530(6) .
C1 O1 1.234(7) .
C1 C2 1.508(7) .
